data_7016838
loop_
_publ_author_name
'Molter, Anja'
'Rust, J\"org'
'Lehmann, Christian W.'
'Deepa, Ganesh'
'Chiba, Peter'
'Mohr, Fabian'

_publ_section_title
;
 Synthesis, structures and anti-malaria activity of some gold(i)
 phosphine complexes containing seleno- and thiosemicarbazonato
 ligands.
;
_journal_issue 38
_journal_name_full 'Dalton transactions (Cambridge, England : 2003)'
_journal_page_first 9810
_journal_page_last 9820
_journal_paper_doi 10.1039/c1dt10885a
_journal_volume 40
_journal_year 2011
_chemical_formula_sum 'C14 H20 N4 Se'
_chemical_formula_weight 323.30
_space_group_IT_number 61
_symmetry_cell_setting orthorhombic
_symmetry_space_group_name_Hall '-P 2ac 2ab'
_symmetry_space_group_name_H-M 'P b c a'
_atom_sites_solution_hydrogens geom
_atom_sites_solution_primary direct
_atom_sites_solution_secondary difmap
_audit_creation_method SHELXL-97
_cell_angle_alpha 90.00
_cell_angle_beta 90.00
_cell_angle_gamma 90.00
_cell_formula_units_Z 8
_cell_length_a 12.7398(4)
_cell_length_b 9.0666(4)
_cell_length_c 26.1314(12)
_cell_measurement_reflns_used 3419
_cell_measurement_temperature 200
_cell_measurement_theta_max 29.3135
_cell_measurement_theta_min 2.7492
_cell_volume 3018.4(2)
_computing_cell_refinement
;
CrysAlisPro, Oxford Diffraction Ltd.,
Version 1.171.33.34d (release 27-02-2009 CrysAlis171 .NET)
(compiled Feb 27 2009,15:38:38)
;
_computing_data_collection
;
CrysAlisPro, Oxford Diffraction Ltd.,
Version 1.171.33.34d (release 27-02-2009 CrysAlis171 .NET)
(compiled Feb 27 2009,15:38:38)
;
_computing_data_reduction
;
CrysAlisPro, Oxford Diffraction Ltd.,
Version 1.171.33.34d (release 27-02-2009 CrysAlis171 .NET)
(compiled Feb 27 2009,15:38:38)
;
_computing_molecular_graphics
;
OLEX2: a complete structure solution, refinement and analysis program.
Dolomanov et al., J. Appl. Cryst. (2009). 42, 339-341
;
_computing_publication_material
;
OLEX2: a complete structure solution, refinement and analysis program.
Dolomanov et al., J. Appl. Cryst. (2009). 42, 339-341
;
_computing_structure_refinement 'SHELXL-97 (Sheldrick, 1997)'
_computing_structure_solution 'SHELXS-97 (Sheldrick, 1990)/Bruker'
_diffrn_ambient_temperature 199.85
_diffrn_detector_area_resol_mean 16.2705
_diffrn_measured_fraction_theta_full 0.990
_diffrn_measured_fraction_theta_max 0.841
_diffrn_measurement_details
;
1 omega -4.00 60.00 1.0000 25.9600
omega____ theta____ kappa____ phi______ frames
- 17.9787 36.0000 -43.0000 64
2 omega -93.00 -50.00 1.0000 25.9600
omega____ theta____ kappa____ phi______ frames
- -19.6975 0.0000 -120.0000 43
3 omega 12.00 53.00 1.0000 25.9600
omega____ theta____ kappa____ phi______ frames
- -19.6975 0.0000 -120.0000 41
4 omega -82.00 -43.00 1.0000 25.9600
omega____ theta____ kappa____ phi______ frames
- -19.6975 179.0000 -30.0000 39
;
_diffrn_measurement_device_type
;
Goniometer Xcalibur, detector: Eos (Gemini ultra Mo)
;
_diffrn_measurement_method '\w scans'
_diffrn_orient_matrix_UB_11 0.0187473771
_diffrn_orient_matrix_UB_12 0.02589159
_diffrn_orient_matrix_UB_13 -0.0231145934
_diffrn_orient_matrix_UB_21 0.0306914393
_diffrn_orient_matrix_UB_22 -0.0473004923
_diffrn_orient_matrix_UB_23 -0.0095869433
_diffrn_orient_matrix_UB_31 -0.0695594315
_diffrn_orient_matrix_UB_32 -0.0138726404
_diffrn_orient_matrix_UB_33 -0.0105012798
_diffrn_radiation_monochromator graphite
_diffrn_radiation_source 'fine-focus sealed tube'
_diffrn_radiation_type 'Mo K\a'
_diffrn_radiation_wavelength 0.7107
_diffrn_reflns_av_R_equivalents 0.0227
_diffrn_reflns_av_sigmaI/netI 0.0460
_diffrn_reflns_limit_h_max 9
_diffrn_reflns_limit_h_min -16
_diffrn_reflns_limit_k_max 12
_diffrn_reflns_limit_k_min -10
_diffrn_reflns_limit_l_max 35
_diffrn_reflns_limit_l_min -35
_diffrn_reflns_number 9738
_diffrn_reflns_theta_full 25.05
_diffrn_reflns_theta_max 29.39
_diffrn_reflns_theta_min 2.87
_exptl_absorpt_coefficient_mu 2.481
_exptl_absorpt_correction_T_max 1.0
_exptl_absorpt_correction_T_min 0.77933
_exptl_absorpt_correction_type multi-scan
_exptl_absorpt_process_details
;
CrysAlisPro, Oxford Diffraction Ltd.,
Version 1.171.33.34d (release 27-02-2009 CrysAlis171 .NET)
(compiled Feb 27 2009,15:38:38)
Empirical absorption correction using spherical harmonics,
implemented in SCALE3 ABSPACK scaling algorithm.
;
_exptl_crystal_colour_primary orange
_exptl_crystal_density_diffrn 1.423
_exptl_crystal_density_method 'not measured'
_exptl_crystal_description block
_exptl_crystal_F_000 1328
_exptl_crystal_size_max 0.18
_exptl_crystal_size_mid 0.14
_exptl_crystal_size_min 0.12
_refine_diff_density_max 0.655
_refine_diff_density_min -0.572
_refine_diff_density_rms 0.049
_refine_ls_extinction_method none
_refine_ls_goodness_of_fit_ref 0.888
_refine_ls_hydrogen_treatment mixed
_refine_ls_matrix_type full
_refine_ls_number_parameters 178
_refine_ls_number_reflns 3507
_refine_ls_number_restraints 0
_refine_ls_restrained_S_all 0.888
_refine_ls_R_factor_all 0.0760
_refine_ls_R_factor_gt 0.0347
_refine_ls_shift/su_max 0.001
_refine_ls_shift/su_mean 0.000
_refine_ls_structure_factor_coef Fsqd
_refine_ls_weighting_details
;
calc w=1/[\s^2^(Fo^2^)+(0.0470P)^2^+0.0000P] where P=(Fo^2^+2Fc^2^)/3
;
_refine_ls_weighting_scheme calc
_refine_ls_wR_factor_gt 0.0810
_refine_ls_wR_factor_ref 0.0866
_reflns_number_gt 1985
_reflns_number_total 3507
_reflns_threshold_expression >2sigma(I)
_cod_data_source_file c1dt10885a.txt
_cod_data_source_block AMSE3_4
_cod_depositor_comments
;
The following automatic conversions were performed:

'_symmetry_cell_setting' value 'Orthorhombic' changed to
'orthorhombic' according to
/home/saulius/struct/CIF-dictionaries/cif_core.dic dictionary named
'cif_core.dic' version 2.4.1 from 2010-06-29.

Automatic conversion script
Id: cif_fix_values 1715 2011-07-08 13:25:40Z adriana 
;
_cod_original_cell_volume 3018.3(2)
_cod_database_code 7016838

loop_
_symmetry_equiv_pos_as_xyz
'-x, y+1/2, -z+1/2'
'-x, -y, -z'
'x, y, z'
'x-1/2, y, -z-1/2'
'x+1/2, -y+1/2, -z'
'-x-1/2, y-1/2, z'
'-x+1/2, -y, z+1/2'
'x, -y-1/2, z-1/2'

loop_
_atom_site_label
_atom_site_type_symbol
_atom_site_fract_x
_atom_site_fract_y
_atom_site_fract_z
_atom_site_U_iso_or_equiv
_atom_site_adp_type
_atom_site_occupancy
_atom_site_symmetry_multiplicity
_atom_site_calc_flag
_atom_site_refinement_flags
Se1 Se 0.494601(19) 0.30254(3) 0.375007(11) 0.06051(12) Uani 1 1 d .
N3 N 0.27036(14) 0.30737(19) 0.37004(7) 0.0401(5) Uani 1 1 d .
N2 N 0.28394(16) 0.2097(2) 0.40885(8) 0.0411(5) Uani 1 1 d .
C8 C 0.36126(16) 0.3595(2) 0.35128(9) 0.0390(5) Uani 1 1 d .
N4 N 0.34961(14) 0.4589(2) 0.31373(7) 0.0440(5) Uani 1 1 d .
C7 C 0.09724(18) 0.1896(3) 0.42195(10) 0.0568(7) Uani 1 1 d .
H7A H 0.0620 0.1042 0.4067 0.085 Uiso 1 1 calc R
H7B H 0.0964 0.2720 0.3977 0.085 Uiso 1 1 calc R
H7C H 0.0605 0.2184 0.4533 0.085 Uiso 1 1 calc R
N1 N 0.33875(15) 0.0331(2) 0.48481(7) 0.0439(5) Uani 1 1 d .
C1 C 0.23634(18) 0.0477(2) 0.47542(9) 0.0409(6) Uani 1 1 d .
C6 C 0.20761(18) 0.1505(3) 0.43434(9) 0.0415(6) Uani 1 1 d .
C13 C 0.24856(17) 0.4862(3) 0.28875(9) 0.0490(7) Uani 1 1 d .
H13B H 0.2361 0.5937 0.2860 0.059 Uiso 1 1 calc R
H13A H 0.1912 0.4427 0.3094 0.059 Uiso 1 1 calc R
C9 C 0.43609(19) 0.5247(3) 0.28544(9) 0.0530(7) Uani 1 1 d .
H9B H 0.5025 0.5098 0.3044 0.064 Uiso 1 1 calc R
H9A H 0.4243 0.6321 0.2818 0.064 Uiso 1 1 calc R
C4 C 0.2955(2) -0.1353(3) 0.55186(9) 0.0538(7) Uani 1 1 d .
H4 H 0.3189 -0.1978 0.5787 0.065 Uiso 1 1 calc R
C11 C 0.3420(2) 0.4674(2) 0.20283(9) 0.0481(6) Uani 1 1 d .
H11 H 0.3313 0.5739 0.1943 0.058 Uiso 1 1 calc R
C3 C 0.1911(2) -0.1200(3) 0.54155(10) 0.0628(8) Uani 1 1 d .
H3 H 0.1402 -0.1723 0.5610 0.075 Uiso 1 1 calc R
C5 C 0.36618(19) -0.0581(3) 0.52245(9) 0.0514(7) Uani 1 1 d .
H5 H 0.4388 -0.0706 0.5294 0.062 Uiso 1 1 calc R
C12 C 0.24970(19) 0.4177(3) 0.23596(9) 0.0552(7) Uani 1 1 d .
H12A H 0.1834 0.4432 0.2183 0.066 Uiso 1 1 calc R
H12B H 0.2522 0.3091 0.2396 0.066 Uiso 1 1 calc R
C2 C 0.1606(2) -0.0279(3) 0.50252(10) 0.0598(8) Uani 1 1 d .
H2A H 0.0885 -0.0163 0.4943 0.072 Uiso 1 1 calc R
C10 C 0.4440(2) 0.4542(3) 0.23305(10) 0.0569(7) Uani 1 1 d .
H10A H 0.4621 0.3486 0.2370 0.068 Uiso 1 1 calc R
H10B H 0.5014 0.5021 0.2136 0.068 Uiso 1 1 calc R
C14 C 0.3465(3) 0.3822(3) 0.15288(11) 0.0923(11) Uani 1 1 d .
H14C H 0.4056 0.4179 0.1323 0.138 Uiso 1 1 calc R
H14A H 0.2809 0.3968 0.1339 0.138 Uiso 1 1 calc R
H14B H 0.3559 0.2770 0.1601 0.138 Uiso 1 1 calc R
H2 H 0.3509(16) 0.187(2) 0.4158(9) 0.047(7) Uiso 1 1 d .

loop_
_atom_site_aniso_label
_atom_site_aniso_U_11
_atom_site_aniso_U_22
_atom_site_aniso_U_33
_atom_site_aniso_U_23
_atom_site_aniso_U_13
_atom_site_aniso_U_12
Se1 0.03506(15) 0.0827(2) 0.0638(2) 0.02517(15) -0.00141(13) 0.00977(13)
N3 0.0362(10) 0.0433(11) 0.0408(11) 0.0097(10) -0.0016(9) 0.0010(9)
N2 0.0364(12) 0.0470(12) 0.0400(11) 0.0067(10) -0.0042(10) 0.0042(10)
C8 0.0357(13) 0.0424(12) 0.0388(13) 0.0000(12) -0.0035(11) 0.0027(11)
N4 0.0348(10) 0.0528(12) 0.0444(12) 0.0144(10) -0.0025(9) -0.0019(10)
C7 0.0385(14) 0.0614(16) 0.0705(19) 0.0184(14) -0.0038(13) -0.0020(13)
N1 0.0387(11) 0.0500(12) 0.0430(11) 0.0078(10) 0.0018(10) 0.0012(10)
C1 0.0387(13) 0.0436(14) 0.0405(14) 0.0037(12) -0.0005(11) -0.0002(12)
C6 0.0389(13) 0.0408(13) 0.0447(13) 0.0032(12) 0.0008(12) -0.0017(11)
C13 0.0378(13) 0.0547(15) 0.0546(17) 0.0187(13) -0.0001(12) 0.0028(12)
C9 0.0405(14) 0.0633(16) 0.0553(16) 0.0196(14) -0.0046(13) -0.0107(13)
C4 0.0506(15) 0.0628(16) 0.0479(15) 0.0170(14) 0.0020(13) 0.0001(14)
C11 0.0614(16) 0.0388(14) 0.0440(14) 0.0068(12) -0.0017(13) 0.0069(13)
C3 0.0487(16) 0.0753(19) 0.0645(18) 0.0312(17) 0.0064(14) -0.0054(15)
C5 0.0408(14) 0.0641(16) 0.0493(16) 0.0125(14) 0.0003(12) 0.0032(13)
C12 0.0560(17) 0.0485(15) 0.0611(17) 0.0155(13) -0.0164(15) -0.0098(12)
C2 0.0378(14) 0.074(2) 0.0681(19) 0.0237(16) 0.0013(13) -0.0016(13)
C10 0.0478(16) 0.0620(16) 0.0608(17) 0.0184(14) 0.0105(14) 0.0127(14)
C14 0.149(3) 0.078(2) 0.0506(18) -0.0062(17) -0.005(2) 0.018(2)

loop_
_atom_type_symbol
_atom_type_description
_atom_type_scat_dispersion_real
_atom_type_scat_dispersion_imag
_atom_type_scat_source
H H 0.0000 0.0000 'International Tables Vol C Tables 4.2.6.8 and 6.1.1.4'
Se Se -0.0929 2.2259 'International Tables Vol C Tables 4.2.6.8 and 6.1.1.4'
C C 0.0033 0.0016 'International Tables Vol C Tables 4.2.6.8 and 6.1.1.4'
N N 0.0061 0.0033 'International Tables Vol C Tables 4.2.6.8 and 6.1.1.4'

loop_
_geom_angle_atom_site_label_1
_geom_angle_atom_site_label_2
_geom_angle_atom_site_label_3
_geom_angle
N3 N2 H2 115.0(15)
N3 C8 Se1 124.16(17)
N2 C6 C7 120.0(2)
N2 C6 C1 116.9(2)
C8 N3 N2 113.11(18)
C8 N4 C13 122.51(19)
C8 N4 C9 124.32(19)
N4 C8 Se1 121.75(16)
N4 C8 N3 114.10(19)
N4 C13 H13B 109.8
N4 C13 H13A 109.8
N4 C13 C12 109.18(19)
N4 C9 H9B 109.7
N4 C9 H9A 109.7
N4 C9 C10 109.69(19)
H7A C7 H7B 109.5
H7A C7 H7C 109.5
H7B C7 H7C 109.5
N1 C1 C6 116.2(2)
N1 C1 C2 122.7(2)
N1 C5 C4 123.9(2)
N1 C5 H5 118.1
C1 C6 C7 123.1(2)
C1 C2 H2A 120.5
C6 N2 N3 124.0(2)
C6 N2 H2 121.0(14)
C6 C7 H7A 109.5
C6 C7 H7B 109.5
C6 C7 H7C 109.5
C13 C12 C11 113.8(2)
C13 C12 H12A 108.8
C13 C12 H12B 108.8
H13B C13 H13A 108.3
C9 N4 C13 111.71(18)
C9 C10 C11 112.2(2)
C9 C10 H10A 109.2
C9 C10 H10B 109.2
H9B C9 H9A 108.2
C4 C3 H3 120.6
C4 C3 C2 118.9(2)
C4 C5 H5 118.1
C11 C12 H12A 108.8
C11 C12 H12B 108.8
C11 C10 H10A 109.2
C11 C10 H10B 109.2
C11 C14 H14C 109.5
C11 C14 H14A 109.5
C11 C14 H14B 109.5
C3 C4 H4 120.8
C3 C4 C5 118.5(2)
C3 C2 C1 119.1(2)
C3 C2 H2A 120.5
C5 N1 C1 117.0(2)
C5 C4 H4 120.8
C12 C13 H13B 109.8
C12 C13 H13A 109.8
C12 C11 H11 107.8
H12A C12 H12B 107.7
C2 C1 C6 121.1(2)
C2 C3 H3 120.6
C10 C9 H9B 109.7
C10 C9 H9A 109.7
C10 C11 H11 107.8
C10 C11 C12 109.83(19)
H10A C10 H10B 107.9
C14 C11 H11 107.8
C14 C11 C12 111.5(2)
C14 C11 C10 111.9(2)
H14C C14 H14A 109.5
H14C C14 H14B 109.5
H14A C14 H14B 109.5

loop_
_geom_bond_atom_site_label_1
_geom_bond_atom_site_label_2
_geom_bond_distance
Se1 C8 1.881(2)
N3 N2 1.358(2)
N3 C8 1.344(3)
N2 C6 1.295(3)
N2 H2 0.90(2)
C8 N4 1.340(3)
N4 C13 1.464(3)
N4 C9 1.455(3)
C7 H7A 0.9800
C7 H7B 0.9800
C7 H7C 0.9800
C7 C6 1.486(3)
N1 C1 1.334(3)
N1 C5 1.332(3)
C1 C6 1.468(3)
C1 C2 1.379(3)
C13 H13B 0.9900
C13 H13A 0.9900
C13 C12 1.513(3)
C9 H9B 0.9900
C9 H9A 0.9900
C9 C10 1.514(3)
C4 H4 0.9500
C4 C3 1.365(3)
C4 C5 1.375(3)
C11 H11 1.0000
C11 C12 1.528(3)
C11 C10 1.526(3)
C11 C14 1.517(3)
C3 H3 0.9500
C3 C2 1.374(3)
C5 H5 0.9500
C12 H12A 0.9900
C12 H12B 0.9900
C2 H2A 0.9500
C10 H10A 0.9900
C10 H10B 0.9900
C14 H14C 0.9800
C14 H14A 0.9800
C14 H14B 0.9800
